data_4310031
loop_
_publ_author_name
'Jubo Zhang'
'Khaldoon A. Barakat'
'Thomas R. Cundari'
'T. Brent Gunnoe'
'Paul D. Boyle'
'Jeffrey L. Petersen'
'Cynthia S. Day'

_publ_section_title
;
Synthesis of the Five-Coordinate Ruthenium(II) Complexes
[(PCP)Ru(CO)(L)][BAr'4] {PCP = 2,6-(CH2PtBu2)2C6H3, BAr'4=
3,5-(CF3)2C6H3, L = \h1-ClCH2Cl, \h1-N2, or \m-Cl-Ru(PCP)(CO)}:
Reactions with Phenyldiazomethane and Phenylacetylene
;
_journal_name_full 'Inorganic Chemistry'
_journal_page_first 8379
_journal_page_last 8390
_journal_paper_doi 10.1021/ic051074k
_journal_volume 44
_journal_year 2005
_chemical_formula_moiety 'C58 H57 B Cl2 F24 O P2 Ru '
_chemical_formula_sum 'C58 H57 B Cl2 F24 O P2 Ru'
_chemical_formula_weight 1470.77
_chemical_name_systematic
;
[(PCP)Ru(CO)(ClCH2Cl)][BAr'4]
;
_space_group_IT_number 2
_symmetry_cell_setting triclinic
_symmetry_space_group_name_Hall '-P 1'
_symmetry_space_group_name_H-M 'P -1'
_cell_angle_alpha 98.7273(11)
_cell_angle_beta 106.3306(10)
_cell_angle_gamma 94.8176(11)
_cell_formula_units_Z 2
_cell_length_a 13.4350(4)
_cell_length_b 13.5298(4)
_cell_length_c 17.9662(5)
_cell_measurement_reflns_used 9716
_cell_measurement_temperature 110
_cell_measurement_theta_max 25.00
_cell_measurement_theta_min 2.28
_cell_volume 3069.99(16)
_computing_cell_refinement SAINT
_computing_data_collection 'Bruker-Nonius Apex2 software'
_computing_data_reduction 'NRCVAX DATRD2'
_computing_molecular_graphics NRCVAX
_computing_publication_material 'NRCVAX TABLES Jan 94 Version'
_computing_structure_refinement 'NRCVAX LSTSQ'
_computing_structure_solution SHELXS
_diffrn_ambient_temperature 110
_diffrn_measurement_device 'Bruker-Nonius X8 Apex2'
_diffrn_measurement_method 'combination of omega and phi scans'
_diffrn_radiation_monochromator graphite
_diffrn_radiation_source 'xray tube'
_diffrn_radiation_type 'Molybdenum K\a'
_diffrn_radiation_wavelength .71073
_diffrn_reflns_av_R_equivalents .043
_diffrn_reflns_limit_h_max 16
_diffrn_reflns_limit_h_min -17
_diffrn_reflns_limit_k_max 17
_diffrn_reflns_limit_k_min 0
_diffrn_reflns_limit_l_max 22
_diffrn_reflns_limit_l_min -22
_diffrn_reflns_number 125676
_diffrn_reflns_theta_max 26.74
_diffrn_reflns_theta_min 0.00
_exptl_absorpt_coefficient_mu .51
_exptl_absorpt_correction_T_max 1.0000
_exptl_absorpt_correction_T_min 1.0000
_exptl_absorpt_correction_type empirical
_exptl_absorpt_process_details SADABS
_exptl_crystal_colour 'dark orange'
_exptl_crystal_density_diffrn 1.591
_exptl_crystal_description prism
_exptl_crystal_F_000 1483.73
_exptl_crystal_size_max .24
_exptl_crystal_size_mid .20
_exptl_crystal_size_min .12
_refine_diff_density_max 1.20
_refine_diff_density_min -.99
_refine_ls_extinction_method none
_refine_ls_goodness_of_fit_obs 1.84
_refine_ls_hydrogen_treatment constr
_refine_ls_matrix_type full
_refine_ls_number_parameters 856
_refine_ls_number_reflns 11140
_refine_ls_R_factor_all .059
_refine_ls_R_factor_obs .049
_refine_ls_shift/esd_max .001
_refine_ls_structure_factor_coef F
_refine_ls_weighting_details '1/(\s^2^(F)+ .0005F^2^) '
_refine_ls_weighting_scheme sigma
_refine_ls_wR_factor_all .069
_refine_ls_wR_factor_obs .060
_reflns_number_observed 11140
_reflns_number_total 12983
_reflns_observed_criterion 'Inet > 1.0\s(Inet)'
_cod_data_source_file ic051074ksi20050629_043939_3.cif
_cod_data_source_block compound_3
_cod_original_cell_volume 3069.99(15)
_cod_original_formula_sum 'C58 H57 B Cl2 F24 O P2 Ru '
_cod_database_code 4310031

loop_
_symmetry_equiv_pos_as_xyz
x,y,z
-x,-y,-z

loop_
_atom_site_label
_atom_site_fract_x
_atom_site_fract_y
_atom_site_fract_z
_atom_site_U_iso_or_equiv
_atom_site_adp_type
_atom_site_calc_flag
_atom_site_refinement_flags
_atom_site_type_symbol
_atom_site_occupancy
Ru1 .128198(18) .177104(18) .252051(14) .01733(12) Uani ? . Ru 1
P1 .26039(6) .07426(6) .23383(5) .0200(4) Uani ? . P 1
P2 .02651(6) .31057(6) .24924(5) .0210(4) Uani ? . P 1
Cl1s -.02166(8) .02478(8) .19974(6) .0491(6) Uani ? . Cl 1
Cl2s -.02463(9) .00840(10) .36092(7) .0641(8) Uani ? . Cl 1
C1s -.0809(4) -.0333(3) .2628(3) .060(3) Uani ? . C 1
C1 .1630(2) .1877(2) .35777(19) .0246(17) Uani ? . C 1
O1 .18897(19) .20195(18) .42629(13) .0355(14) Uani ? . O 1
C2 .2486(2) .2921(2) .27512(17) .0205(15) Uani ? . C 1
C3 .3515(2) .2722(2) .27946(17) .0222(16) Uani ? . C 1
C4 .4292(2) .3505(2) .28517(18) .0262(18) Uani ? . C 1
C5 .4086(2) .4492(2) .29001(18) .0268(17) Uani ? . C 1
C6 .3105(3) .4705(2) .29076(18) .0262(17) Uani ? . C 1
C7 .2307(2) .3944(2) .28461(17) .0223(16) Uani ? . C 1
C8 .3780(2) .1660(2) .28093(19) .0252(17) Uani ? . C 1
C9 .1264(2) .4208(2) .29193(19) .0258(17) Uani ? . C 1
C10 .2857(2) -.0381(2) .28358(20) .0263(18) Uani ? . C 1
C11 .3981(3) -.0608(3) .2988(2) .043(2) Uani ? . C 1
C12 .2086(3) -.1300(3) .2375(2) .039(2) Uani ? . C 1
C13 .2663(3) -.0112(3) .3643(2) .039(2) Uani ? . C 1
C14 .2592(3) .0413(3) .12718(19) .0303(19) Uani ? . C 1
C15 .2867(3) .1397(3) .09912(20) .035(2) Uani ? . C 1
C16 .3419(3) -.0264(3) .1150(2) .042(2) Uani ? . C 1
C17 .1507(3) -.0114(3) .0751(2) .040(2) Uani ? . C 1
C18 -.0792(3) .3300(2) .2969(2) .0310(19) Uani ? . C 1
C19 -.0314(3) .3496(4) .3846(2) .057(3) Uani ? . C 1
C20 -.1609(3) .2387(3) .2746(3) .050(3) Uani ? . C 1
C21 -.1356(3) .4194(3) .2703(3) .055(3) Uani ? . C 1
C22 -.0203(3) .3110(3) .14016(19) .0323(19) Uani ? . C 1
C23 .0636(3) .2575(3) .1107(2) .039(2) Uani ? . C 1
C24 -.0208(4) .4134(3) .1166(2) .052(3) Uani ? . C 1
C25 -.1240(3) .2446(3) .0991(2) .042(2) Uani ? . C 1
B1 .6633(3) -.2945(2) .26349(19) .0171(17) Uani ? . B 1
C1a .7820(2) -.3044(2) .25683(17) .0179(16) Uani ? . C 1
C2a .8007(2) -.3126(2) .18335(17) .0193(16) Uani ? . C 1
C3a .9016(2) -.3098(2) .17628(19) .0247(17) Uani ? . C 1
C4a .9876(2) -.3026(2) .2424(2) .0293(19) Uani ? . C 1
C5a .9704(2) -.2945(2) .3156(2) .0288(18) Uani ? . C 1
C6a .8696(2) -.2937(2) .32188(17) .0208(16) Uani ? . C 1
C7a .9196(3) -.3072(3) .0985(2) .0320(20) Uani ? . C 1
C8a 1.0613(3) -.2849(3) .3886(2) .044(2) Uani ? . C 1
C1b .6541(2) -.1741(2) .26147(16) .0171(15) Uani ? . C 1
C2b .6294(2) -.1382(2) .19020(17) .0183(15) Uani ? . C 1
C3b .6315(2) -.0356(2) .18846(18) .0211(16) Uani ? . C 1
C4b .6546(2) .0351(2) .25784(19) .0252(18) Uani ? . C 1
C5b .6799(2) .0008(2) .32865(19) .0249(16) Uani ? . C 1
C6b .6822(2) -.1009(2) .33077(17) .0207(15) Uani ? . C 1
C7b .6186(3) .0002(2) .1125(2) .0308(19) Uani ? . C 1
C8b .7053(3) .0740(3) .4060(2) .040(2) Uani ? . C 1
C1c .5730(2) -.3691(2) .19240(16) .0160(15) Uani ? . C 1
C2c .5887(2) -.4652(2) .15980(17) .0194(16) Uani ? . C 1
C3c .5076(2) -.5349(2) .10803(17) .0231(17) Uani ? . C 1
C4c .4061(2) -.5111(2) .08671(18) .0265(17) Uani ? . C 1
C5c .3884(2) -.4170(2) .11821(19) .0264(17) Uani ? . C 1
C6c .4694(2) -.3478(2) .16931(17) .0208(16) Uani ? . C 1
C7c .5299(3) -.6377(3) .0789(2) .0341(20) Uani ? . C 1
C8c .2789(3) -.3886(3) .0982(2) .044(2) Uani ? . C 1
C1d .6452(2) -.3266(2) .34313(16) .0172(14) Uani ? . C 1
C2d .6902(2) -.4055(2) .37528(16) .0183(15) Uani ? . C 1
C3d .6690(2) -.4377(2) .44006(17) .0194(15) Uani ? . C 1
C4d .6021(2) -.3919(2) .47599(17) .0212(16) Uani ? . C 1
C5d .5552(2) -.3150(2) .44381(17) .0198(15) Uani ? . C 1
C6d .5753(2) -.2841(2) .37869(17) .0184(15) Uani ? . C 1
C7d .7243(2) -.5223(2) .47008(18) .0253(17) Uani ? . C 1
C8d .4820(2) -.2591(2) .47925(19) .0269(17) Uani ? . C 1
F1 .8398(2) -.3494(2) .03824(14) .0824(19) Uani ? . F 1
F2 .9389(2) -.21307(17) .08805(13) .0636(18) Uani ? . F 1
F3 1.0010(2) -.3488(3) .09012(19) .095(3) Uani ? . F 1
F4 1.0669(8) -.3675(6) .4176(6) .081(5) Uani ? . F .618
F5 1.0435(4) -.2213(4) .4550(3) .068(3) Uani ? . F .618
F6 1.1475(4) -.2420(9) .3895(4) .113(6) Uani ? . F .618
F4' 1.0495(9) -.3420(11) .4325(8) .092(11) Uani ? . F .382
F5' 1.0979(7) -.1999(5) .4141(5) .059(5) Uani ? . F .382
F6' 1.1469(5) -.3276(5) .3618(4) .047(4) Uani ? . F .382
F7 .55498(16) -.06496(15) .05068(11) .0394(12) Uani ? . F 1
F8 .71140(17) .01369(18) .09684(13) .0487(14) Uani ? . F 1
F9 .58139(18) .08889(15) .11190(13) .0475(14) Uani ? . F 1
F10 .6361(6) .0664(8) .4429(6) .067(5) Uani ? . F .581
F11 .7918(4) .0455(4) .4651(2) .051(3) Uani ? . F .581
F12 .7370(8) .1642(3) .4075(3) .088(5) Uani ? . F .581
F10' .6580(12) .0461(10) .4498(8) .078(10) Uani ? . F .419
F11' .7957(5) .1072(7) .4306(5) .065(5) Uani ? . F .419
F12' .6524(5) .1622(4) .3855(4) .047(4) Uani ? . F .419
F13 .62009(18) -.63533(16) .06095(14) .0511(14) Uani ? . F 1
F14 .5394(2) -.69696(16) .13186(15) .0678(19) Uani ? . F 1
F15 .45661(20) -.68521(19) .01347(16) .0725(16) Uani ? . F 1
F16 .27427(17) -.29968(18) .07558(14) .0535(14) Uani ? . F 1
F17 .24579(20) -.3703(2) .16400(20) .082(2) Uani ? . F 1
F18 .2118(2) -.4524(2) .0459(3) .155(3) Uani ? . F 1
F19 .70181(15) -.60706(13) .41578(10) .0297(11) Uani ? . F 1
F20 .82935(14) -.49839(15) .49069(12) .0390(11) Uani ? . F 1
F21 .70212(15) -.54600(14) .53392(10) .0334(11) Uani ? . F 1
F22 .46920(15) -.29239(15) .54295(10) .0341(11) Uani ? . F 1
F23 .38664(14) -.26563(15) .42834(11) .0335(12) Uani ? . F 1
F24 .51805(16) -.16027(15) .50280(13) .0423(12) Uani ? . F 1
H1sa -.079 -.104 .252 .0722 Uiso ? . H 1
H1sb -.153 -.021 .250 .0718 Uiso ? . H 1
H4 .498 .335 .285 .0358 Uiso ? . H 1
H5 .463 .502 .293 .0360 Uiso ? . H 1
H6 .296 .539 .295 .0354 Uiso ? . H 1
H8a .429 .154 .254 .0349 Uiso ? . H 1
H8b .406 .158 .335 .0349 Uiso ? . H 1
H9a .132 .441 .347 .0359 Uiso ? . H 1
H9b .107 .475 .265 .0359 Uiso ? . H 1
H11a .444 -.001 .328 .0574 Uiso ? . H 1
H11b .409 -.114 .329 .0574 Uiso ? . H 1
H11c .412 -.081 .250 .0574 Uiso ? . H 1
H12a .218 -.148 .187 .0500 Uiso ? . H 1
H12b .221 -.185 .266 .0500 Uiso ? . H 1
H12c .138 -.116 .231 .0500 Uiso ? . H 1
H13a .196 .003 .357 .0507 Uiso ? . H 1
H13b .278 -.067 .391 .0507 Uiso ? . H 1
H13c .314 .047 .395 .0507 Uiso ? . H 1
H15a .238 .185 .106 .0471 Uiso ? . H 1
H15b .356 .170 .130 .0471 Uiso ? . H 1
H15c .283 .125 .044 .0471 Uiso ? . H 1
H16a .410 .005 .148 .0557 Uiso ? . H 1
H16b .327 -.091 .129 .0557 Uiso ? . H 1
H16c .340 -.036 .061 .0557 Uiso ? . H 1
H17a .133 -.073 .092 .0490 Uiso ? . H 1
H17b .099 .033 .079 .0490 Uiso ? . H 1
H17c .152 -.027 .021 .0490 Uiso ? . H 1
H19a .021 .408 .400 .0674 Uiso ? . H 1
H19b -.085 .362 .410 .0674 Uiso ? . H 1
H19c .000 .292 .400 .0674 Uiso ? . H 1
H20a -.129 .181 .290 .0612 Uiso ? . H 1
H20b -.213 .251 .301 .0612 Uiso ? . H 1
H20c -.193 .226 .219 .0612 Uiso ? . H 1
H21a -.165 .406 .214 .0696 Uiso ? . H 1
H21b -.190 .428 .295 .0696 Uiso ? . H 1
H21c -.086 .480 .286 .0696 Uiso ? . H 1
H23a .066 .192 .125 .0491 Uiso ? . H 1
H23b .045 .250 .054 .0491 Uiso ? . H 1
H23c .131 .297 .134 .0491 Uiso ? . H 1
H24a .045 .455 .143 .0629 Uiso ? . H 1
H24b -.034 .405 .061 .0629 Uiso ? . H 1
H24c -.076 .445 .131 .0629 Uiso ? . H 1
H25a -.179 .274 .116 .0501 Uiso ? . H 1
H25b -.139 .239 .043 .0501 Uiso ? . H 1
H25c -.120 .179 .113 .0501 Uiso ? . H 1
H2a .742 -.321 .136 .0293 Uiso ? . H 1
H4a 1.057 -.303 .238 .0405 Uiso ? . H 1
H6a .860 -.286 .373 .0305 Uiso ? . H 1
H2b .610 -.185 .141 .0282 Uiso ? . H 1
H4b .652 .106 .257 .0364 Uiso ? . H 1
H6b .703 -.122 .381 .0308 Uiso ? . H 1
H2c .658 -.484 .174 .0297 Uiso ? . H 1
H4c .350 -.559 .051 .0337 Uiso ? . H 1
H6c .454 -.283 .190 .0300 Uiso ? . H 1
H2d .738 -.439 .352 .0276 Uiso ? . H 1
H4d .589 -.413 .521 .0305 Uiso ? . H 1
H6d .540 -.231 .357 .0275 Uiso ? . H 1

loop_
_atom_site_aniso_label
_atom_site_aniso_U_11
_atom_site_aniso_U_22
_atom_site_aniso_U_33
_atom_site_aniso_U_12
_atom_site_aniso_U_13
_atom_site_aniso_U_23
_atom_site_aniso_type_symbol
Ru1 .01832(13) .01766(14) .01589(13) .00148(9) .00646(9) .00068(9) Ru
P1 .0194(4) .0206(4) .0211(4) .0042(3) .0075(3) .0036(3) P
P2 .0228(4) .0185(4) .0218(4) .0036(3) .0084(3) .0006(3) P
Cl1s .0475(6) .0475(6) .0426(6) -.0166(5) .0074(5) .0031(5) Cl
Cl2s .0514(6) .0908(9) .0529(7) -.0099(6) .0223(5) .0191(6) Cl
C1s .064(3) .038(2) .081(3) -.007(2) .038(3) .001(2) C
C1 .0243(16) .0222(17) .0292(19) -.0003(13) .0123(14) .0040(14) C
O1 .0467(15) .0420(15) .0179(13) .0006(12) .0126(11) .0029(11) O
C2 .0235(15) .0237(16) .0139(15) -.0022(13) .0079(12) .0010(12) C
C3 .0223(15) .0266(17) .0154(15) -.0011(13) .0036(12) .0032(13) C
C4 .0225(16) .0318(19) .0232(17) -.0015(14) .0070(13) .0040(14) C
C5 .0290(17) .0277(18) .0213(16) -.0103(14) .0085(14) .0029(14) C
C6 .0357(18) .0192(16) .0212(16) -.0026(14) .0081(14) .0002(13) C
C7 .0277(16) .0231(16) .0154(15) -.0013(13) .0084(13) .0003(12) C
C8 .0206(16) .0279(18) .0261(17) .0018(13) .0048(13) .0069(14) C
C9 .0311(18) .0193(16) .0274(17) .0001(14) .0140(14) -.0023(13) C
C10 .0267(17) .0219(17) .0338(18) .0060(14) .0104(14) .0115(14) C
C11 .0343(20) .045(2) .063(3) .0178(18) .0198(19) .032(2) C
C12 .039(2) .0279(20) .054(2) .0070(16) .0119(18) .0151(18) C
C13 .047(2) .040(2) .035(2) .0068(18) .0138(17) .0179(17) C
C14 .0390(19) .0290(18) .0238(17) .0060(15) .0108(15) .0039(14) C
C15 .044(2) .039(2) .0277(19) .0089(17) .0170(17) .0072(16) C
C16 .047(2) .044(2) .046(2) .0163(19) .0285(19) .0095(18) C
C17 .041(2) .043(2) .033(2) .0090(18) .0135(17) -.0061(17) C
C18 .0295(18) .0230(18) .043(2) .0031(14) .0208(16) -.0044(15) C
C19 .050(3) .088(4) .035(2) -.005(2) .028(2) -.005(2) C
C20 .038(2) .056(3) .060(3) -.0052(19) .031(2) -.007(2) C
C21 .058(3) .047(3) .074(3) .024(2) .039(2) .012(2) C
C22 .0325(19) .038(2) .0246(18) .0093(16) .0041(15) .0073(15) C
C23 .049(2) .044(2) .0252(19) .0152(18) .0100(17) .0054(16) C
C24 .076(3) .044(2) .038(2) .017(2) .014(2) .0141(19) C
C25 .044(2) .044(2) .032(2) .0149(18) .0035(17) -.0033(17) C
B1 .0228(17) .0157(16) .0130(16) .0038(13) .0045(13) .0043(13) B
C1a .0242(15) .0094(14) .0191(15) .0014(12) .0057(12) .0013(11) C
C2a .0203(15) .0168(15) .0208(16) .0016(12) .0064(12) .0037(12) C
C3a .0279(17) .0171(16) .0332(18) .0059(13) .0148(14) .0049(14) C
C4a .0218(16) .0234(17) .046(2) .0022(14) .0130(15) .0127(16) C
C5a .0227(16) .0240(17) .0368(20) -.0020(13) -.0002(14) .0165(15) C
C6a .0237(16) .0179(15) .0200(16) .0002(12) .0043(13) .0066(13) C
C7a .0329(19) .0281(19) .040(2) .0023(15) .0205(17) .0058(16) C
C8a .0264(20) .052(3) .049(3) -.0030(19) -.0028(18) .025(2) C
C1b .0168(14) .0196(15) .0157(14) .0033(12) .0059(12) .0034(12) C
C2b .0198(15) .0160(15) .0186(15) .0005(12) .0061(12) .0023(12) C
C3b .0211(15) .0214(16) .0224(16) .0052(13) .0069(13) .0068(13) C
C4b .0279(17) .0149(16) .0363(19) .0016(13) .0172(15) .0022(14) C
C5b .0297(17) .0201(16) .0261(17) -.0026(13) .0168(14) -.0054(13) C
C6b .0232(16) .0220(16) .0171(15) -.0003(13) .0082(13) .0017(12) C
C7b .0368(19) .0222(17) .0336(19) .0034(15) .0076(16) .0118(15) C
C8b .055(3) .025(2) .039(2) -.0072(18) .025(2) -.0094(17) C
C1c .0218(15) .0168(15) .0109(14) .0028(12) .0067(12) .0033(11) C
C2c .0245(16) .0191(16) .0154(15) .0034(13) .0060(12) .0049(12) C
C3c .0338(18) .0191(16) .0155(15) .0012(14) .0082(13) .0001(12) C
C4c .0283(17) .0240(17) .0187(16) -.0037(14) -.0023(13) .0001(13) C
C5c .0257(17) .0238(17) .0255(17) .0023(14) .0005(14) .0058(14) C
C6c .0243(16) .0161(15) .0196(15) .0035(12) .0037(13) .0014(12) C
C7c .047(2) .0219(18) .0314(20) -.0022(16) .0140(17) -.0037(15) C
C8c .032(2) .037(2) .049(2) .0058(17) -.0080(18) .0050(19) C
C1d .0185(14) .0192(15) .0111(14) -.0016(12) .0028(11) .0000(12) C
C2d .0193(15) .0196(15) .0138(14) .0008(12) .0038(12) -.0003(12) C
C3d .0206(15) .0200(16) .0149(15) -.0012(12) .0029(12) .0018(12) C
C4d .0248(16) .0223(16) .0144(15) -.0033(13) .0055(12) .0017(12) C
C5d .0178(14) .0230(16) .0155(15) -.0036(12) .0043(12) -.0009(12) C
C6d .0188(14) .0183(15) .0154(14) .0008(12) .0020(12) .0016(12) C
C7d .0290(17) .0271(18) .0213(16) .0033(14) .0070(14) .0098(14) C
C8d .0280(17) .0303(19) .0261(17) .0026(14) .0150(14) .0035(14) C
F1 .0717(17) .122(2) .0353(14) -.0596(17) .0356(13) -.0392(14) F
F2 .126(2) .0353(13) .0313(12) -.0109(14) .0336(14) .0052(10) F
F3 .109(2) .143(3) .099(2) .087(2) .091(2) .071(2) F
F4 .112(7) .038(3) .059(4) .024(3) -.033(4) .011(3) F
F5 .050(3) .081(4) .044(3) .009(2) -.019(2) -.011(2) F
F6 .019(3) .254(10) .063(4) -.037(4) -.005(2) .080(6) F
F4' .027(4) .191(17) .066(8) -.027(7) -.004(4) .103(11) F
F5' .040(5) .047(4) .054(5) -.002(4) -.026(4) -.018(4) F
F6' .022(3) .055(4) .046(4) .017(3) -.012(3) -.009(3) F
F7 .0544(13) .0334(11) .0246(11) .0023(10) -.0002(9) .0128(9) F
F8 .0447(13) .0689(16) .0413(13) .0014(11) .0189(11) .0287(12) F
F9 .0696(15) .0259(11) .0476(13) .0148(11) .0092(11) .0198(10) F
F10 .037(3) .101(8) .049(4) -.006(3) .025(3) -.046(4) F
F11 .058(3) .055(3) .023(2) .006(2) -.0004(19) -.0186(20) F
F12 .209(8) .016(2) .024(3) -.025(4) .025(4) -.0066(19) F
F10' .188(16) .028(4) .026(4) -.018(7) .061(7) -.003(3) F
F11' .042(4) .069(5) .052(5) -.013(4) .001(3) -.048(4) F
F12' .076(4) .029(3) .029(3) .015(3) .012(3) -.015(2) F
F13 .0601(15) .0348(13) .0643(16) .0117(11) .0343(13) -.0062(11) F
F14 .132(2) .0251(12) .0726(18) .0294(14) .0633(18) .0175(12) F
F15 .0656(17) .0512(16) .0671(17) .0076(13) -.0054(13) -.0433(13) F
F16 .0484(14) .0583(15) .0595(15) .0277(12) .0117(12) .0252(12) F
F17 .0464(15) .119(3) .112(2) .0431(16) .0393(16) .069(2) F
F18 .0472(17) .064(2) .250(5) .0248(15) -.073(2) -.076(3) F
F19 .0443(11) .0211(10) .0263(10) .0072(8) .0133(9) .0054(8) F
F20 .0282(10) .0384(12) .0468(13) .0054(9) -.0010(9) .0193(10) F
F21 .0541(13) .0304(11) .0199(10) .0088(9) .0128(9) .0119(8) F
F22 .0356(11) .0522(13) .0209(10) .0075(9) .0179(8) .0068(9) F
F23 .0255(10) .0490(13) .0305(11) .0115(9) .0119(8) .0102(9) F
F24 .0486(13) .0279(11) .0548(14) -.0003(10) .0325(11) -.0092(10) F

loop_
_atom_type_symbol
_atom_type_description
_atom_type_scat_dispersion_real
_atom_type_scat_dispersion_imag
_atom_type_scat_source
C ? .003 .002 'International Tables Vol. IV Table 2.2B'
H ? .000 .000 'International Tables Vol. IV Table 2.2B'
B ? .001 .001 'International Tables Vol. IV Table 2.2B'
Cl ? .148 .159 'International Tables Vol. IV Table 2.2B'
F ? .017 .010 'International Tables Vol. IV Table 2.2B'
O ? .011 .006 'International Tables Vol. IV Table 2.2B'
P ? .102 .094 'International Tables Vol. IV Table 2.2B'
Ru ? -1.259 .836 'International Tables Vol. IV Table 2.2B'

loop_
_geom_angle_atom_site_label_1
_geom_angle_atom_site_label_2
_geom_angle_atom_site_label_3
_geom_angle
_geom_angle_site_symmetry_1
_geom_angle_site_symmetry_2
_geom_angle_site_symmetry_3
_geom_angle_publ_flag
P1 Ru1 P2 161.50(3) ? ? ? ?
P1 Ru1 Cl1s 93.14(3) ? ? ? ?
P1 Ru1 C1 95.99(10) ? ? ? ?
P1 Ru1 C2 82.60(9) ? ? ? ?
P2 Ru1 Cl1s 99.38(3) ? ? ? ?
P2 Ru1 C1 94.25(10) ? ? ? ?
P2 Ru1 C2 82.96(9) ? ? ? ?
Cl1s Ru1 C1 103.54(10) ? ? ? ?
Cl1s Ru1 C2 170.69(8) ? ? ? ?
C1 Ru1 C2 85.18(12) ? ? ? ?
Ru1 P1 C8 99.97(10) ? ? ? ?
Ru1 P1 C10 121.78(10) ? ? ? ?
Ru1 P1 C14 113.41(10) ? ? ? ?
C8 P1 C10 104.75(14) ? ? ? ?
C8 P1 C14 104.45(15) ? ? ? ?
C10 P1 C14 110.01(15) ? ? ? ?
Ru1 P2 C9 102.13(10) ? ? ? ?
Ru1 P2 C18 127.78(11) ? ? ? ?
Ru1 P2 C22 100.93(11) ? ? ? ?
C9 P2 C18 106.09(15) ? ? ? ?
C9 P2 C22 105.88(15) ? ? ? ?
C18 P2 C22 112.02(15) ? ? ? ?
Ru1 Cl1s Cl2s 92.04(4) ? ? ? ?
Ru1 Cl1s C1s 123.15(16) ? ? ? ?
Cl2s Cl1s C1s 31.27(16) ? ? ? ?
Cl1s Cl2s C1s 33.25(15) ? ? ? ?
Cl1s C1s Cl2s 115.5(2) ? ? ? ?
Ru1 C1 O1 174.8(3) ? ? ? ?
Ru1 C2 C3 121.3(2) ? ? ? ?
Ru1 C2 C7 121.0(2) ? ? ? ?
C3 C2 C7 117.6(3) ? ? ? ?
C2 C3 C4 120.3(3) ? ? ? ?
C2 C3 C8 119.6(3) ? ? ? ?
C4 C3 C8 120.0(3) ? ? ? ?
C3 C4 C5 121.0(3) ? ? ? ?
C4 C5 C6 119.3(3) ? ? ? ?
C5 C6 C7 121.4(3) ? ? ? ?
C2 C7 C6 120.1(3) ? ? ? ?
C2 C7 C9 119.8(3) ? ? ? ?
C6 C7 C9 120.1(3) ? ? ? ?
P1 C8 C3 110.3(2) ? ? ? ?
P2 C9 C7 109.6(2) ? ? ? ?
P1 C10 C11 113.1(2) ? ? ? ?
P1 C10 C12 110.9(2) ? ? ? ?
P1 C10 C13 106.4(2) ? ? ? ?
C11 C10 C12 111.2(3) ? ? ? ?
C11 C10 C13 107.5(3) ? ? ? ?
C12 C10 C13 107.4(3) ? ? ? ?
P1 C14 C15 108.5(2) ? ? ? ?
P1 C14 C16 113.6(2) ? ? ? ?
P1 C14 C17 110.4(2) ? ? ? ?
C15 C14 C16 105.7(3) ? ? ? ?
C15 C14 C17 109.8(3) ? ? ? ?
C16 C14 C17 108.7(3) ? ? ? ?
P2 C18 C19 108.8(2) ? ? ? ?
P2 C18 C20 111.9(2) ? ? ? ?
P2 C18 C21 110.3(2) ? ? ? ?
C19 C18 C20 108.1(3) ? ? ? ?
C19 C18 C21 110.6(3) ? ? ? ?
C20 C18 C21 107.2(3) ? ? ? ?
P2 C22 C23 101.7(2) ? ? ? ?
P2 C22 C24 116.1(3) ? ? ? ?
P2 C22 C25 112.7(2) ? ? ? ?
C23 C22 C24 107.8(3) ? ? ? ?
C23 C22 C25 106.1(3) ? ? ? ?
C24 C22 C25 111.3(3) ? ? ? ?
C1a B1 C1b 102.6(2) ? ? ? ?
C1a B1 C1c 112.8(2) ? ? ? ?
C1a B1 C1d 113.6(2) ? ? ? ?
C1b B1 C1c 112.7(2) ? ? ? ?
C1b B1 C1d 112.0(2) ? ? ? ?
C1c B1 C1d 103.5(2) ? ? ? ?
B1 C1a C2a 120.2(2) ? ? ? ?
B1 C1a C6a 123.3(3) ? ? ? ?
C2a C1a C6a 116.1(3) ? ? ? ?
C1a C2a C3a 121.9(3) ? ? ? ?
C2a C3a C4a 120.7(3) ? ? ? ?
C2a C3a C7a 120.4(3) ? ? ? ?
C4a C3a C7a 118.8(3) ? ? ? ?
C3a C4a C5a 118.1(3) ? ? ? ?
C4a C5a C6a 120.5(3) ? ? ? ?
C4a C5a C8a 119.8(3) ? ? ? ?
C6a C5a C8a 119.7(3) ? ? ? ?
C1a C6a C5a 122.7(3) ? ? ? ?
C3a C7a F1 113.9(3) ? ? ? ?
C3a C7a F2 111.6(3) ? ? ? ?
C3a C7a F3 113.8(3) ? ? ? ?
F1 C7a F2 105.3(3) ? ? ? ?
F1 C7a F3 107.2(3) ? ? ? ?
F2 C7a F3 104.2(3) ? ? ? ?
C5a C8a F4 112.6(5) ? ? ? ?
C5a C8a F5 111.1(3) ? ? ? ?
C5a C8a F6 118.5(4) ? ? ? ?
C5a C8a F4' 114.2(7) ? ? ? ?
C5a C8a F5' 111.6(4) ? ? ? ?
C5a C8a F6' 105.8(4) ? ? ? ?
F4 C8a F5 97.4(5) ? ? ? ?
F4 C8a F6 114.0(7) ? ? ? ?
F4 C8a F4' 23.4(9) ? ? ? ?
F4 C8a F5' 133.9(6) ? ? ? ?
F4 C8a F6' 78.2(6) ? ? ? ?
F5 C8a F6 100.3(6) ? ? ? ?
F5 C8a F4' 75.1(9) ? ? ? ?
F5 C8a F5' 54.1(7) ? ? ? ?
F5 C8a F6' 141.4(4) ? ? ? ?
F6 C8a F4' 124.6(7) ? ? ? ?
F6 C8a F5' 51.6(8) ? ? ? ?
F6 C8a F6' 50.4(7) ? ? ? ?
F4' C8a F5' 120.5(10) ? ? ? ?
F4' C8a F6' 100.0(8) ? ? ? ?
F5' C8a F6' 101.9(7) ? ? ? ?
B1 C1b C2b 121.3(2) ? ? ? ?
B1 C1b C6b 122.0(2) ? ? ? ?
C2b C1b C6b 116.3(3) ? ? ? ?
C1b C2b C3b 121.7(3) ? ? ? ?
C2b C3b C4b 120.9(3) ? ? ? ?
C2b C3b C7b 119.8(3) ? ? ? ?
C4b C3b C7b 119.1(3) ? ? ? ?
C3b C4b C5b 118.1(3) ? ? ? ?
C4b C5b C6b 121.2(3) ? ? ? ?
C4b C5b C8b 120.5(3) ? ? ? ?
C6b C5b C8b 118.3(3) ? ? ? ?
C1b C6b C5b 121.8(3) ? ? ? ?
C3b C7b F7 113.0(3) ? ? ? ?
C3b C7b F8 111.3(3) ? ? ? ?
C3b C7b F9 113.0(3) ? ? ? ?
F7 C7b F8 105.8(3) ? ? ? ?
F7 C7b F9 107.1(3) ? ? ? ?
F8 C7b F9 106.1(3) ? ? ? ?
C5b C8b F10 114.3(5) ? ? ? ?
C5b C8b F11 110.4(3) ? ? ? ?
C5b C8b F12 118.1(4) ? ? ? ?
C5b C8b F10' 112.2(7) ? ? ? ?
C5b C8b F11' 112.2(4) ? ? ? ?
C5b C8b F12' 104.7(4) ? ? ? ?
F10 C8b F11 97.4(5) ? ? ? ?
F10 C8b F12 111.7(7) ? ? ? ?
F10 C8b F10' 19.3(8) ? ? ? ?
F10 C8b F11' 129.9(6) ? ? ? ?
F10 C8b F12' 81.2(6) ? ? ? ?
F11 C8b F12 102.1(5) ? ? ? ?
F11 C8b F10' 80.4(8) ? ? ? ?
F11 C8b F11' 48.6(6) ? ? ? ?
F11 C8b F12' 141.7(4) ? ? ? ?
F12 C8b F10' 124.4(8) ? ? ? ?
F12 C8b F11' 58.0(7) ? ? ? ?
F12 C8b F12' 46.1(5) ? ? ? ?
F10' C8b F11' 121.0(9) ? ? ? ?
F10' C8b F12' 100.1(8) ? ? ? ?
F11' C8b F12' 104.0(6) ? ? ? ?
B1 C1c C2c 122.4(2) ? ? ? ?
B1 C1c C6c 121.4(2) ? ? ? ?
C2c C1c C6c 115.4(3) ? ? ? ?
C1c C2c C3c 122.5(3) ? ? ? ?
C2c C3c C4c 120.5(3) ? ? ? ?
C2c C3c C7c 119.2(3) ? ? ? ?
C4c C3c C7c 120.3(3) ? ? ? ?
C3c C4c C5c 118.2(3) ? ? ? ?
C4c C5c C6c 121.1(3) ? ? ? ?
C4c C5c C8c 120.1(3) ? ? ? ?
C6c C5c C8c 118.7(3) ? ? ? ?
C1c C6c C5c 122.4(3) ? ? ? ?
C3c C7c F13 112.6(3) ? ? ? ?
C3c C7c F14 112.8(3) ? ? ? ?
C3c C7c F15 112.7(3) ? ? ? ?
F13 C7c F14 104.9(3) ? ? ? ?
F13 C7c F15 105.7(3) ? ? ? ?
F14 C7c F15 107.6(3) ? ? ? ?
C5c C8c F16 112.4(3) ? ? ? ?
C5c C8c F17 111.5(3) ? ? ? ?
C5c C8c F18 114.3(3) ? ? ? ?
F16 C8c F17 100.8(3) ? ? ? ?
F16 C8c F18 107.9(3) ? ? ? ?
F17 C8c F18 109.1(4) ? ? ? ?
B1 C1d C2d 122.1(2) ? ? ? ?
B1 C1d C6d 122.2(2) ? ? ? ?
C2d C1d C6d 115.3(2) ? ? ? ?
C1d C2d C3d 122.3(3) ? ? ? ?
C2d C3d C4d 121.2(3) ? ? ? ?
C2d C3d C7d 117.0(3) ? ? ? ?
C4d C3d C7d 121.7(3) ? ? ? ?
C3d C4d C5d 117.2(3) ? ? ? ?
C4d C5d C6d 121.4(3) ? ? ? ?
C4d C5d C8d 121.4(3) ? ? ? ?
C6d C5d C8d 117.2(3) ? ? ? ?
C1d C6d C5d 122.5(3) ? ? ? ?
C3d C7d F19 112.8(2) ? ? ? ?
C3d C7d F20 111.3(2) ? ? ? ?
C3d C7d F21 113.0(3) ? ? ? ?
F19 C7d F20 105.5(2) ? ? ? ?
F19 C7d F21 107.2(2) ? ? ? ?
F20 C7d F21 106.5(2) ? ? ? ?
C5d C8d F22 113.0(3) ? ? ? ?
C5d C8d F23 112.6(3) ? ? ? ?
C5d C8d F24 111.3(2) ? ? ? ?
F22 C8d F23 106.8(2) ? ? ? ?
F22 C8d F24 106.2(3) ? ? ? ?
F23 C8d F24 106.5(3) ? ? ? ?

loop_
_geom_bond_atom_site_label_1
_geom_bond_atom_site_label_2
_geom_bond_distance
_geom_bond_site_symmetry_1
_geom_bond_site_symmetry_2
_geom_bond_publ_flag
Ru1 P1 2.4086(8) ? ? ?
Ru1 P2 2.3522(8) ? ? ?
Ru1 Cl1s 2.6145(10) ? ? ?
Ru1 C1 1.804(3) ? ? ?
Ru1 C2 2.053(3) ? ? ?
P1 C8 1.831(3) ? ? ?
P1 C10 1.885(3) ? ? ?
P1 C14 1.896(3) ? ? ?
P2 C9 1.830(3) ? ? ?
P2 C18 1.869(3) ? ? ?
P2 C22 1.883(3) ? ? ?
Cl1s Cl2s 2.9487(15) ? ? ?
Cl1s C1s 1.791(5) ? ? ?
Cl2s C1s 1.695(5) ? ? ?
C1 O1 1.162(4) ? ? ?
C2 C3 1.413(4) ? ? ?
C2 C7 1.418(4) ? ? ?
C3 C4 1.394(4) ? ? ?
C3 C8 1.510(4) ? ? ?
C4 C5 1.381(5) ? ? ?
C5 C6 1.376(5) ? ? ?
C6 C7 1.392(4) ? ? ?
C7 C9 1.511(4) ? ? ?
C10 C11 1.523(5) ? ? ?
C10 C12 1.514(5) ? ? ?
C10 C13 1.540(5) ? ? ?
C14 C15 1.546(5) ? ? ?
C14 C16 1.538(5) ? ? ?
C14 C17 1.538(5) ? ? ?
C18 C19 1.497(5) ? ? ?
C18 C20 1.506(5) ? ? ?
C18 C21 1.545(5) ? ? ?
C22 C23 1.559(5) ? ? ?
C22 C24 1.510(5) ? ? ?
C22 C25 1.518(5) ? ? ?
B1 C1a 1.647(4) ? ? ?
B1 C1b 1.648(4) ? ? ?
B1 C1c 1.629(4) ? ? ?
B1 C1d 1.632(4) ? ? ?
C1a C2a 1.402(4) ? ? ?
C1a C6a 1.385(4) ? ? ?
C2a C3a 1.395(4) ? ? ?
C3a C4a 1.389(5) ? ? ?
C3a C7a 1.488(5) ? ? ?
C4a C5a 1.388(5) ? ? ?
C5a C6a 1.391(4) ? ? ?
C5a C8a 1.500(5) ? ? ?
C7a F1 1.305(4) ? ? ?
C7a F2 1.331(4) ? ? ?
C7a F3 1.306(4) ? ? ?
C8a F4 1.301(8) ? ? ?
C8a F5 1.450(7) ? ? ?
C8a F6 1.246(6) ? ? ?
C8a F4' 1.217(10) ? ? ?
C8a F5' 1.180(8) ? ? ?
C8a F6' 1.492(7) ? ? ?
C1b C2b 1.401(4) ? ? ?
C1b C6b 1.405(4) ? ? ?
C2b C3b 1.391(4) ? ? ?
C3b C4b 1.391(4) ? ? ?
C3b C7b 1.486(4) ? ? ?
C4b C5b 1.383(5) ? ? ?
C5b C6b 1.384(4) ? ? ?
C5b C8b 1.513(5) ? ? ?
C7b F7 1.336(4) ? ? ?
C7b F8 1.357(4) ? ? ?
C7b F9 1.339(4) ? ? ?
C8b F10 1.291(9) ? ? ?
C8b F11 1.460(6) ? ? ?
C8b F12 1.253(6) ? ? ?
C8b F10' 1.223(11) ? ? ?
C8b F11' 1.190(7) ? ? ?
C8b F12' 1.482(7) ? ? ?
C1c C2c 1.402(4) ? ? ?
C1c C6c 1.404(4) ? ? ?
C2c C3c 1.390(4) ? ? ?
C3c C4c 1.388(4) ? ? ?
C3c C7c 1.496(5) ? ? ?
C4c C5c 1.381(5) ? ? ?
C5c C6c 1.381(4) ? ? ?
C5c C8c 1.510(5) ? ? ?
C7c F13 1.338(4) ? ? ?
C7c F14 1.321(4) ? ? ?
C7c F15 1.333(4) ? ? ?
C8c F16 1.328(4) ? ? ?
C8c F17 1.371(6) ? ? ?
C8c F18 1.260(5) ? ? ?
C1d C2d 1.393(4) ? ? ?
C1d C6d 1.391(4) ? ? ?
C2d C3d 1.395(4) ? ? ?
C3d C4d 1.381(4) ? ? ?
C3d C7d 1.503(4) ? ? ?
C4d C5d 1.379(4) ? ? ?
C5d C6d 1.388(4) ? ? ?
C5d C8d 1.508(4) ? ? ?
C7d F19 1.339(4) ? ? ?
C7d F20 1.352(4) ? ? ?
C7d F21 1.339(3) ? ? ?
C8d F22 1.340(4) ? ? ?
C8d F23 1.335(4) ? ? ?
C8d F24 1.345(4) ? ? ?
